data_1536715
loop_
_publ_author_name
'Wurth, A.'
'Mewis, A.'
'Loehken, A.'

_publ_section_title
;
 Synthese und Kristallstrukturen ternaerer Phosphide und Arsenide des
 Rhodiums und Iridiums
;
_journal_name_full 'Zeitschrift fuer Anorganische und Allgemeine Chemie'
_journal_page_first 661
_journal_page_last 666
_journal_volume 628
_journal_year 2002
_chemical_formula_sum 'Ca5 P12 Rh19'
_chemical_name_systematic 'Ca5 Rh19 P12'
_space_group_IT_number 189
_symmetry_space_group_name_Hall 'P -6 -2'
_symmetry_space_group_name_H-M 'P -6 2 m'
_cell_angle_alpha 90
_cell_angle_beta 90
_cell_angle_gamma 120
_cell_formula_units_Z 1
_cell_length_a 12.592
_cell_length_b 12.592
_cell_length_c 3.882
_cell_volume 533.059
_citation_journal_id_ASTM ZAACAB
_cod_data_source_file Wurth_ZAACAB_2002_395.cif
_cod_data_source_block Ca5P12Rh19
_cod_original_cell_volume 533.0594
_cod_database_code 1536715

loop_
_symmetry_equiv_pos_as_xyz
x,y,z
-x+y,-x,-z
-y,x-y,z
x,y,-z
-x+y,-x,z
-y,x-y,-z
y,x,z
x-y,-y,-z
-x,-x+y,z
y,x,-z
x-y,-y,z
-x,-x+y,-z

loop_
_atom_site_label
_atom_site_type_symbol
_atom_site_fract_x
_atom_site_fract_y
_atom_site_fract_z
_atom_site_occupancy
_atom_site_U_iso_or_equiv
P2 P 0.36568 0 0 1 0.0
Rh3 Rh 0.71574 0 0.5 1 0.0
Rh2 Rh 0.54648 0 0 1 0.0
Rh5 Rh 0.48761 0.12921 0.5 1 0.0
Rh1 Rh 0 0 0 1 0.0
P3 P 0.31506 0.48239 0.5 1 0.0
Ca2 Ca 0.18417 0 0.5 1 0.0
Ca1 Ca 0.3333 0.6667 0 1 0.0
P1 P 0.81881 0 0 1 0.0
Rh4 Rh 0.19611 0.37652 0 1 0.0
